data_2107503
loop_
_publ_author_name
'Davarc\?i, Derya'
'G\"ur, R\"u\,st\"u'
'Be\,sli, Serap'
'\,Senkuytu, Elif'
'Zorlu, Yunus'

_publ_section_title
;
 Silver(I) coordination polymers assembled from flexible
 cyclotriphosphazene ligand: structures, topologies and investigation of
 the counteranion effects
;
_journal_issue 3
_journal_name_full 'Acta Crystallographica Section B'
_journal_page_first 344
_journal_page_last 356
_journal_paper_doi 10.1107/S2052520616002663
_journal_volume 72
_journal_year 2016
_chemical_formula_moiety 'C30 H24 Ag N9 O6 P3, C F3 S O3'
_chemical_formula_sum 'C31 H24 Ag F3 N9 O9 P3 S'
_chemical_formula_weight 956.43
_space_group_crystal_system trigonal
_space_group_IT_number 148
_space_group_name_Hall '-R 3'
_space_group_name_H-M_alt 'R -3'
_symmetry_space_group_name_Hall '-R 3'
_symmetry_space_group_name_H-M 'R -3 :H'
_atom_sites_solution_hydrogens geom
_cell_angle_alpha 90
_cell_angle_beta 90
_cell_angle_gamma 120
_cell_formula_units_Z 6
_cell_length_a 12.5705(11)
_cell_length_b 12.5705(11)
_cell_length_c 38.213(6)
_cell_measurement_reflns_used 126
_cell_measurement_temperature 150.(2)
_cell_measurement_theta_max 24.6863
_cell_measurement_theta_min 1.9510
_cell_volume 5229.3(10)
_computing_cell_refinement 'APEX2 (Bruker AXS)'
_computing_data_collection 'APEX2 (Bruker AXS)'
_computing_data_reduction 'SAINT (Bruker AXS)'
_computing_molecular_graphics 'MERCURY (Macrae et al., 2006)'
_computing_publication_material 'PLATON V1.16 (Spek, 2009), SHELXTL V6.14 (Bruker AXS)'
_computing_structure_refinement 'SHELXTL V6.14 (Bruker AXS)'
_computing_structure_solution 'SHELXTL V6.14 (Bruker AXS)'
_diffrn_ambient_temperature 150.(2)
_diffrn_detector_area_resol_mean 8.3333
_diffrn_measured_fraction_theta_full 0.999
_diffrn_measured_fraction_theta_max 0.999
_diffrn_measurement_device_type 'Bruker APEX II QUAZAR three-circle diffractometer'
_diffrn_measurement_method '\f and \w scans'
_diffrn_radiation_monochromator 'multilayer QUAZAR mirrors'
_diffrn_radiation_type MoK\a
_diffrn_radiation_wavelength 0.71073
_diffrn_reflns_av_R_equivalents 0.0600
_diffrn_reflns_limit_h_max 14
_diffrn_reflns_limit_h_min -14
_diffrn_reflns_limit_k_max 14
_diffrn_reflns_limit_k_min -14
_diffrn_reflns_limit_l_max 45
_diffrn_reflns_limit_l_min -45
_diffrn_reflns_number 22685
_diffrn_reflns_theta_full 25.05
_diffrn_reflns_theta_max 25.05
_diffrn_reflns_theta_min 1.60
_exptl_absorpt_coefficient_mu 0.862
_exptl_absorpt_correction_T_max 0.94
_exptl_absorpt_correction_T_min 0.82
_exptl_absorpt_correction_type multi-scan
_exptl_absorpt_process_details 'SADABS (Bruker AXS)'
_exptl_crystal_colour colourless
_exptl_crystal_density_diffrn 1.822
_exptl_crystal_density_method 'not measured'
_exptl_crystal_description plate
_exptl_crystal_F_000 2880
_exptl_crystal_size_max 0.233
_exptl_crystal_size_mid 0.188
_exptl_crystal_size_min 0.066
_refine_diff_density_max 0.303
_refine_diff_density_min -0.287
_refine_ls_extinction_method none
_refine_ls_goodness_of_fit_ref 1.063
_refine_ls_hydrogen_treatment constr
_refine_ls_matrix_type full
_refine_ls_number_parameters 149
_refine_ls_number_reflns 2067
_refine_ls_number_restraints 0
_refine_ls_restrained_S_all 1.063
_refine_ls_R_factor_all 0.0279
_refine_ls_R_factor_gt 0.0252
_refine_ls_shift/su_max 0.000
_refine_ls_shift/su_mean 0.000
_refine_ls_structure_factor_coef Fsqd
_refine_ls_weighting_details 'w=1/[\s^2^(Fo^2^)+(0.0281P)^2^+12.4135P] where P=(Fo^2^+2Fc^2^)/3'
_refine_ls_weighting_scheme calc
_refine_ls_wR_factor_gt 0.0661
_refine_ls_wR_factor_ref 0.0679
_reflns_number_gt 1901
_reflns_number_total 2067
_reflns_threshold_expression 'I > 2\s(I)'
_cod_data_source_file xk5028sup1.cif
_cod_data_source_block CCDC1422436
_cod_depositor_comments 'Adding full bibliography for 2107497--2107503.cif.'
_cod_original_cell_volume 5229.3(12)
_cod_database_code 2107503
_cod_database_fobs_code 2107503

loop_
_space_group_symop_operation_xyz
'x, y, z'
'-y, x-y, z'
'-x+y, -x, z'
'x+2/3, y+1/3, z+1/3'
'-y+2/3, x-y+1/3, z+1/3'
'-x+y+2/3, -x+1/3, z+1/3'
'x+1/3, y+2/3, z+2/3'
'-y+1/3, x-y+2/3, z+2/3'
'-x+y+1/3, -x+2/3, z+2/3'
'-x, -y, -z'
'y, -x+y, -z'
'x-y, x, -z'
'-x+2/3, -y+1/3, -z+1/3'
'y+2/3, -x+y+1/3, -z+1/3'
'x-y+2/3, x+1/3, -z+1/3'
'-x+1/3, -y+2/3, -z+2/3'
'y+1/3, -x+y+2/3, -z+2/3'
'x-y+1/3, x+2/3, -z+2/3'

loop_
_atom_site_type_symbol
_atom_site_label
_atom_site_fract_x
_atom_site_fract_y
_atom_site_fract_z
_atom_site_U_iso_or_equiv
_atom_site_adp_type
_atom_site_calc_flag
_atom_site_occupancy
Ag Ag1 0.3333 0.6667 0.1667 0.03389(13) Uani d 1
Ag Ag2 0 0 0 0.03704(13) Uani d 1
P P1 0.19676(5) 0.55597(5) 0.01204(2) 0.02602(14) Uani d 1
O O2 0.08475(13) 0.46469(13) 0.03560(4) 0.0298(3) Uani d 1
O O1 0.13571(14) 0.51171(13) -0.02530(4) 0.0311(3) Uani d 1
N N1 0.22408(16) 0.69205(16) 0.01723(5) 0.0287(4) Uani d 1
N N2 0.02707(17) 0.18288(17) -0.03716(5) 0.0356(4) Uani d 1
N N3 0.15963(18) 0.51644(18) 0.12871(5) 0.0368(4) Uani d 1
C C4 0.08824(18) 0.44391(19) 0.07127(5) 0.0281(4) Uani d 1
C C9 0.09255(19) 0.3960(2) -0.04012(5) 0.0292(4) Uani d 1
C C10 0.0729(2) 0.2932(2) -0.02177(6) 0.0325(5) Uani d 1
H H10 0.0923 0.3007 0.0025 0.039 Uiso calc 1
C C3 0.0171(2) 0.3259(2) 0.08304(6) 0.0412(6) Uani d 1
H H3 -0.032 0.2608 0.0674 0.049 Uiso calc 1
C C1 0.0925(2) 0.4010(2) 0.13997(6) 0.0398(5) Uani d 1
H H1 0.0956 0.3848 0.1641 0.048 Uiso calc 1
C C6 0.0011(2) 0.1753(2) -0.07130(7) 0.0415(6) Uani d 1
H H6 -0.0329 0.0973 -0.0823 0.05 Uiso calc 1
C C5 0.1555(2) 0.5370(2) 0.09458(6) 0.0329(5) Uani d 1
H H5 0.2006 0.6189 0.0861 0.039 Uiso calc 1
C C2 0.0192(2) 0.3046(2) 0.11840(6) 0.0455(6) Uani d 1
H H2 -0.0295 0.2242 0.1277 0.055 Uiso calc 1
C C7 0.0210(3) 0.2744(3) -0.09122(7) 0.0474(6) Uani d 1
H H7 0.0025 0.2649 -0.1155 0.057 Uiso calc 1
C C8 0.0682(2) 0.3882(2) -0.07552(6) 0.0397(6) Uani d 1
H H8 0.0834 0.4586 -0.0886 0.048 Uiso calc 1

loop_
_atom_site_aniso_label
_atom_site_aniso_U_11
_atom_site_aniso_U_22
_atom_site_aniso_U_33
_atom_site_aniso_U_12
_atom_site_aniso_U_13
_atom_site_aniso_U_23
Ag1 0.03709(16) 0.03709(16) 0.0275(2) 0.01855(8) 0 0
Ag2 0.03337(16) 0.03337(16) 0.0444(3) 0.01668(8) 0 0
P1 0.0242(3) 0.0250(3) 0.0276(3) 0.0114(2) -0.0004(2) -0.0007(2)
O2 0.0253(7) 0.0304(8) 0.0295(8) 0.0106(6) -0.0005(6) 0.0001(6)
O1 0.0349(8) 0.0296(8) 0.0291(8) 0.0163(7) -0.0049(6) -0.0018(6)
N1 0.0260(9) 0.0291(9) 0.0318(9) 0.0143(8) 0.0005(7) 0.0000(7)
N2 0.0325(10) 0.0319(10) 0.0403(11) 0.0144(8) 0.0006(8) -0.0065(8)
N3 0.0358(10) 0.0368(11) 0.0328(10) 0.0145(9) 0.0010(8) -0.0015(8)
C4 0.0237(10) 0.0309(11) 0.0302(11) 0.0139(9) 0.0028(8) 0.0004(9)
C9 0.0254(10) 0.0314(11) 0.0309(11) 0.0143(9) -0.0024(9) -0.0043(9)
C10 0.0320(11) 0.0343(12) 0.0302(11) 0.0158(10) -0.0003(9) -0.0031(9)
C3 0.0395(13) 0.0308(12) 0.0399(13) 0.0076(10) 0.0005(10) -0.0015(10)
C1 0.0370(13) 0.0445(14) 0.0332(12) 0.0167(11) 0.0038(10) 0.0051(10)
C6 0.0381(13) 0.0424(14) 0.0475(14) 0.0229(11) -0.0120(11) -0.0178(11)
C5 0.0323(12) 0.0300(11) 0.0328(12) 0.0128(10) 0.0025(9) 0.0009(9)
C2 0.0473(15) 0.0350(13) 0.0395(13) 0.0095(11) 0.0039(11) 0.0073(11)
C7 0.0596(17) 0.0602(17) 0.0372(13) 0.0410(14) -0.0201(12) -0.0172(12)
C8 0.0499(14) 0.0471(14) 0.0332(12) 0.0327(12) -0.0090(11) -0.0048(10)

loop_
_atom_type_symbol
_atom_type_description
_atom_type_scat_dispersion_real
_atom_type_scat_dispersion_imag
_atom_type_scat_source
C C 0.0033 0.0016 'International Tables Vol C Tables 4.2.6.8 and 6.1.1.4'
H H 0.0000 0.0000 'International Tables Vol C Tables 4.2.6.8 and 6.1.1.4'
N N 0.0061 0.0033 'International Tables Vol C Tables 4.2.6.8 and 6.1.1.4'
O O 0.0106 0.0060 'International Tables Vol C Tables 4.2.6.8 and 6.1.1.4'
F F 0.0171 0.0103 'International Tables Vol C Tables 4.2.6.8 and 6.1.1.4'
P P 0.1023 0.0942 'International Tables Vol C Tables 4.2.6.8 and 6.1.1.4'
S S 0.1246 0.1234 'International Tables Vol C Tables 4.2.6.8 and 6.1.1.4'
Ag Ag -0.8971 1.1015 'International Tables Vol C Tables 4.2.6.8 and 6.1.1.4'

loop_
_geom_angle_atom_site_label_1
_geom_angle_atom_site_label_2
_geom_angle_atom_site_label_3
_geom_angle_site_symmetry_1
_geom_angle_site_symmetry_3
_geom_angle
N3 Ag1 N3 . 3_565 90.01(6)
N3 Ag1 N3 . 2_665 90.01(6)
N3 Ag1 N3 3_565 2_665 90.01(6)
N3 Ag1 N3 . 14_455 89.99(6)
N3 Ag1 N3 3_565 14_455 89.99(6)
N3 Ag1 N3 2_665 14_455 180.0
N3 Ag1 N3 . 13_565 180.0
N3 Ag1 N3 3_565 13_565 89.99(6)
N3 Ag1 N3 2_665 13_565 89.99(6)
N3 Ag1 N3 14_455 13_565 90.01(6)
N3 Ag1 N3 . 15 89.99(6)
N3 Ag1 N3 3_565 15 180.0
N3 Ag1 N3 2_665 15 89.99(6)
N3 Ag1 N3 14_455 15 90.01(6)
N3 Ag1 N3 13_565 15 90.01(6)
N2 Ag2 N2 10 11 92.54(6)
N2 Ag2 N2 10 2 87.46(6)
N2 Ag2 N2 11 2 180.00(11)
N2 Ag2 N2 10 12 92.53(6)
N2 Ag2 N2 11 12 92.53(6)
N2 Ag2 N2 2 12 87.47(6)
N2 Ag2 N2 10 3 87.47(6)
N2 Ag2 N2 11 3 87.47(6)
N2 Ag2 N2 2 3 92.53(6)
N2 Ag2 N2 12 3 180.00(9)
N2 Ag2 N2 10 . 180.0
N2 Ag2 N2 11 . 87.47(6)
N2 Ag2 N2 2 . 92.53(6)
N2 Ag2 N2 12 . 87.47(6)
N2 Ag2 N2 3 . 92.53(6)
O2 P1 N1 . . 110.33(9)
O2 P1 N1 . 2_665 109.99(9)
N1 P1 N1 . 2_665 117.11(12)
O2 P1 O1 . . 99.14(8)
N1 P1 O1 . . 107.35(9)
N1 P1 O1 2_665 . 111.40(9)
C4 O2 P1 . . 126.43(13)
C9 O1 P1 . . 126.91(13)
P1 N1 P1 . 3_565 119.80(11)
C6 N2 C10 . . 117.7(2)
C6 N2 Ag2 . . 123.79(15)
C10 N2 Ag2 . . 118.54(15)
C1 N3 C5 . . 117.5(2)
C1 N3 Ag1 . . 118.09(15)
C5 N3 Ag1 . . 121.44(15)
C3 C4 C5 . . 120.0(2)
C3 C4 O2 . . 117.36(19)
C5 C4 O2 . . 122.57(19)
C8 C9 C10 . . 120.1(2)
C8 C9 O1 . . 115.47(19)
C10 C9 O1 . . 124.40(19)
N2 C10 C9 . . 121.9(2)
C4 C3 C2 . . 117.8(2)
N3 C1 C2 . . 123.2(2)
N2 C6 C7 . . 123.4(2)
N3 C5 C4 . . 122.3(2)
C1 C2 C3 . . 119.1(2)
C6 C7 C8 . . 119.2(2)
C9 C8 C7 . . 117.7(2)

loop_
_geom_bond_atom_site_label_1
_geom_bond_atom_site_label_2
_geom_bond_site_symmetry_2
_geom_bond_distance
Ag1 N3 . 2.5128(19)
Ag1 N3 3_565 2.5129(19)
Ag1 N3 2_665 2.5129(19)
Ag1 N3 14_455 2.5129(19)
Ag1 N3 13_565 2.5129(19)
Ag1 N3 15 2.5129(19)
Ag2 N2 10 2.576(2)
Ag2 N2 11 2.576(2)
Ag2 N2 2 2.576(2)
Ag2 N2 12 2.576(2)
Ag2 N2 3 2.576(2)
Ag2 N2 . 2.576(2)
P1 O2 . 1.5792(15)
P1 N1 . 1.5797(18)
P1 N1 2_665 1.5824(18)
P1 O1 . 1.5836(15)
O2 C4 . 1.393(3)
O1 C9 . 1.393(3)
N1 P1 3_565 1.5824(18)
N2 C6 . 1.337(3)
N2 C10 . 1.343(3)
N3 C1 . 1.333(3)
N3 C5 . 1.335(3)
C4 C3 . 1.370(3)
C4 C5 . 1.374(3)
C9 C8 . 1.379(3)
C9 C10 . 1.380(3)
C3 C2 . 1.380(3)
C1 C2 . 1.371(4)
C6 C7 . 1.372(4)
C7 C8 . 1.382(3)

loop_
_geom_torsion_atom_site_label_1
_geom_torsion_atom_site_label_2
_geom_torsion_atom_site_label_3
_geom_torsion_atom_site_label_4
_geom_torsion_site_symmetry_1
_geom_torsion_site_symmetry_4
_geom_torsion
N1 P1 O2 C4 . . -79.60(18)
N1 P1 O2 C4 2_665 . 51.09(18)
O1 P1 O2 C4 . . 167.95(16)
O2 P1 O1 C9 . . -62.66(18)
N1 P1 O1 C9 . . -177.43(16)
N1 P1 O1 C9 2_665 . 53.13(19)
O2 P1 N1 P1 . 3_565 151.32(11)
N1 P1 N1 P1 2_665 3_565 24.5(2)
O1 P1 N1 P1 . 3_565 -101.62(13)
P1 O2 C4 C3 . . -142.00(18)
P1 O2 C4 C5 . . 40.7(3)
P1 O1 C9 C8 . . -166.40(16)
P1 O1 C9 C10 . . 14.2(3)
C6 N2 C10 C9 . . 0.3(3)
Ag2 N2 C10 C9 . . 178.57(16)
C8 C9 C10 N2 . . -1.8(3)
O1 C9 C10 N2 . . 177.64(19)
C5 C4 C3 C2 . . -2.1(4)
O2 C4 C3 C2 . . -179.5(2)
C5 N3 C1 C2 . . -1.0(4)
Ag1 N3 C1 C2 . . -161.6(2)
C10 N2 C6 C7 . . 1.2(4)
Ag2 N2 C6 C7 . . -176.96(19)
C1 N3 C5 C4 . . -1.9(3)
Ag1 N3 C5 C4 . . 158.02(16)
C3 C4 C5 N3 . . 3.5(3)
O2 C4 C5 N3 . . -179.22(19)
N3 C1 C2 C3 . . 2.3(4)
C4 C3 C2 C1 . . -0.7(4)
N2 C6 C7 C8 . . -1.2(4)
C10 C9 C8 C7 . . 1.8(3)
O1 C9 C8 C7 . . -177.7(2)
C6 C7 C8 C9 . . -0.3(4)

loop_
_platon_squeeze_void_nr
_platon_squeeze_void_average_x
_platon_squeeze_void_average_y
_platon_squeeze_void_average_z
_platon_squeeze_void_volume
_platon_squeeze_void_count_electrons
_platon_squeeze_void_content
1 0.000 0.000 0.191 135 74 ' '
2 0.000 0.000 0.809 135 74 ' '
3 0.333 0.667 0.476 136 74 ' '
4 0.333 0.667 0.858 136 74 ' '
5 0.667 0.333 0.142 136 74 ' '
6 0.667 0.333 0.524 136 74 ' '
